data_8101771
loop_
_publ_author_name
'X.-H. Huang'
'Q.-F. Zhang'
'H. H. Y. Sung'

_publ_section_title
;
Crystal structures of p-methyl-N-(2-phenyl-1H-indol-7-yl)-benzene-
sulfonamide, C~21~H~18~N~2~O~2~S, and p-methoxy-N-(2-phenyl-1H-indol-
7-yl)-benzene-sulfonamide, C~21~H~18~N~2~O~3~S
;
_journal_issue 2
_journal_name_full 'Zeitschrift f\"ur Kristallographie - New Crystal Structures'
_journal_page_first 258
_journal_page_last 260
_journal_volume 220
_journal_year 2005
_chemical_formula_moiety C~21~H~18~N~2~O~2~S
_chemical_formula_sum 'C21 H18 N2 O2 S'
_chemical_formula_weight 362.43
_chemical_name_systematic
; 
p-methyl-N-(2-phenyl-1H-indol-7-yl)-benzene-sulfonamide
;
_space_group_IT_number 61
_symmetry_cell_setting orthorhombic
_symmetry_space_group_name_Hall '-P 2ac 2ab'
_symmetry_space_group_name_H-M 'P b c a'
_atom_sites_solution_hydrogens geom
_atom_sites_solution_primary direct
_atom_sites_solution_secondary difmap
_audit_creation_method SHELXL-97
_cell_angle_alpha 90.00
_cell_angle_beta 90.00
_cell_angle_gamma 90.00
_cell_formula_units_Z 8
_cell_length_a 5.0299(10)
_cell_length_b 18.894(4)
_cell_length_c 36.178(7)
_cell_measurement_reflns_used 731
_cell_measurement_temperature 100(2)
_cell_measurement_theta_max 20.71
_cell_measurement_theta_min 2.25
_cell_volume 3438.2(12)
_computing_cell_refinement 'Bruker SMART'
_computing_data_collection 'Bruker SMART'
_computing_data_reduction 'Bruker SAINT'
_computing_molecular_graphics 'Bruker SHELXTL'
_computing_publication_material 'Bruker SHELXTL'
_computing_structure_refinement 'SHELXL-97 (Sheldrick, 1997)'
_computing_structure_solution 'SHELXS-97 (Sheldrick, 1990)'
_diffrn_ambient_temperature 293(2)
_diffrn_measured_fraction_theta_full 0.998
_diffrn_measured_fraction_theta_max 0.998
_diffrn_measurement_device_type 'Bruker SMART CCD'
_diffrn_measurement_method phi/omega
_diffrn_radiation_monochromator graphite
_diffrn_radiation_source 'fine-focus sealed tube'
_diffrn_radiation_type MoK\a
_diffrn_radiation_wavelength 0.71073
_diffrn_reflns_av_R_equivalents 0.0570
_diffrn_reflns_av_sigmaI/netI 0.0535
_diffrn_reflns_limit_h_max 6
_diffrn_reflns_limit_h_min -5
_diffrn_reflns_limit_k_max 23
_diffrn_reflns_limit_k_min -21
_diffrn_reflns_limit_l_max 44
_diffrn_reflns_limit_l_min -43
_diffrn_reflns_number 17110
_diffrn_reflns_theta_full 26.00
_diffrn_reflns_theta_max 26.00
_diffrn_reflns_theta_min 2.16
_diffrn_standards_decay_% 0
_exptl_absorpt_coefficient_mu 0.207
_exptl_absorpt_correction_T_max 0.86
_exptl_absorpt_correction_T_min 0.71
_exptl_absorpt_correction_type multi-scan
_exptl_absorpt_process_details SADABS
_exptl_crystal_colour colorless
_exptl_crystal_density_diffrn 1.400
_exptl_crystal_density_method 'not measured'
_exptl_crystal_description needle
_exptl_crystal_F_000 1520
_exptl_crystal_size_max 0.32
_exptl_crystal_size_mid 0.10
_exptl_crystal_size_min 0.08
_refine_diff_density_max 0.464
_refine_diff_density_min -0.460
_refine_diff_density_rms 0.074
_refine_ls_extinction_method none
_refine_ls_goodness_of_fit_ref 0.963
_refine_ls_hydrogen_treatment mixed
_refine_ls_matrix_type full
_refine_ls_number_parameters 236
_refine_ls_number_reflns 3369
_refine_ls_number_restraints 0
_refine_ls_restrained_S_all 0.963
_refine_ls_R_factor_all 0.0730
_refine_ls_R_factor_gt 0.0515
_refine_ls_shift/su_max 0.000
_refine_ls_shift/su_mean 0.000
_refine_ls_structure_factor_coef Fsqd
_refine_ls_weighting_details 'calc w=1/[\s^2^(Fo^2^)+(0.0469P)^2^+1.8260P] where P=(Fo^2^+2Fc^2^)/3'
_refine_ls_weighting_scheme calc
_refine_ls_wR_factor_gt 0.0942
_refine_ls_wR_factor_ref 0.1202
_reflns_number_gt 1924
_reflns_number_total 3369
_reflns_threshold_expression >2sigma(I)
_cod_data_source_file 1267-1520.cff
_cod_data_source_block indole_hxh3
_cod_depositor_comments
;
The following automatic conversions were performed:
'_symmetry_cell_setting' value 'Orthorhombic' changed to 'orthorhombic'
according to '/home/saulius/struct/CIF-dictionaries/cif_core.dic'
dictionary named 'cif_core.dic' version 2.4.1 from 2010-06-29.

Automatic conversion script
Id: cif_fix_enum 1555 2011-01-17 13:19:09Z saulius 
;
_cod_original_sg_symbol_H-M Pbca
_cod_database_code 8101771

loop_
_symmetry_equiv_pos_as_xyz
'x, y, z'
'-x+1/2, -y, z+1/2'
'-x, y+1/2, -z+1/2'
'x+1/2, -y+1/2, -z'
'-x, -y, -z'
'x-1/2, y, -z-1/2'
'x, -y-1/2, z-1/2'
'-x-1/2, y-1/2, z'

loop_
_atom_site_label
_atom_site_type_symbol
_atom_site_fract_x
_atom_site_fract_y
_atom_site_fract_z
_atom_site_U_iso_or_equiv
_atom_site_adp_type
_atom_site_occupancy
_atom_site_symmetry_multiplicity
_atom_site_Wyckoff_symbol
_atom_site_calc_flag
_atom_site_refinement_flags
_atom_site_disorder_assembly
_atom_site_disorder_group
S1 S 0.54796(17) 0.12484(4) 0.06891(2) 0.0171(2) Uani 1 8 c d . . .
O1 O 0.8240(4) 0.11400(12) 0.07818(6) 0.0214(6) Uani 1 8 c d . . .
O2 O 0.4319(5) 0.08758(12) 0.03871(6) 0.0218(6) Uani 1 8 c d . . .
N1 N 0.3771(5) 0.10349(14) 0.10584(7) 0.0180(7) Uani 1 8 c d . . .
H1B H 0.2410 0.0761 0.1042 0.022 Uiso 1 8 c calc R . .
N2 N 0.8099(5) 0.03997(14) 0.15211(7) 0.0168(6) Uani 1 8 c d . . .
H2 H 0.7951 0.0157 0.1321 0.020 Uiso 1 8 c calc R . .
C1 C 0.6271(7) 0.18322(18) 0.21041(9) 0.0207(8) Uani 1 8 c d . . .
H1 H 0.6816 0.2009 0.2332 0.025 Uiso 1 8 c calc R . .
C2 C 0.4254(7) 0.21630(17) 0.19106(8) 0.0202(8) Uani 1 8 c d . . .
H2A H 0.3434 0.2561 0.2010 0.024 Uiso 1 8 c calc R . .
C3 C 0.3428(7) 0.19017(18) 0.15631(8) 0.0184(8) Uani 1 8 c d . . .
H3 H 0.2073 0.2132 0.1436 0.022 Uiso 1 8 c calc R . .
C4 C 0.4593(7) 0.13147(17) 0.14108(8) 0.0172(7) Uani 1 8 c d . . .
C5 C 0.6611(7) 0.09809(16) 0.16069(8) 0.0153(7) Uani 1 8 c d . . .
C6 C 0.7489(7) 0.12302(18) 0.19555(8) 0.0170(7) Uani 1 8 c d . . .
C7 C 0.9529(7) 0.07592(17) 0.20737(8) 0.0181(7) Uani 1 8 c d . . .
H7 H 1.0458 0.0787 0.2296 0.022 Uiso 1 8 c calc R . .
C8 C 0.9891(6) 0.02569(17) 0.18042(8) 0.0158(7) Uani 1 8 c d . . .
C9 C 1.1769(6) -0.03319(17) 0.17749(8) 0.0167(7) Uani 1 8 c d . . .
C10 C 1.3525(7) -0.04881(18) 0.20628(9) 0.0205(8) Uani 1 8 c d . . .
H10 H 1.3478 -0.0220 0.2278 0.025 Uiso 1 8 c calc R . .
C11 C 1.5340(7) -0.10388(17) 0.20311(9) 0.0245(8) Uani 1 8 c d . . .
H11 H 1.6488 -0.1137 0.2226 0.029 Uiso 1 8 c calc R . .
C12 C 1.5456(7) -0.14440(17) 0.17115(9) 0.0217(8) Uani 1 8 c d . . .
H12 H 1.6687 -0.1809 0.1690 0.026 Uiso 1 8 c calc R . .
C13 C 1.3714(7) -0.12962(18) 0.14264(9) 0.0224(8) Uani 1 8 c d . . .
H13 H 1.3756 -0.1568 0.1212 0.027 Uiso 1 8 c calc R . .
C14 C 1.1910(7) -0.07478(17) 0.14565(9) 0.0193(8) Uani 1 8 c d . . .
H14 H 1.0767 -0.0654 0.1261 0.023 Uiso 1 8 c calc R . .
C15 C 0.5033(6) 0.21588(17) 0.06133(8) 0.0154(8) Uani 1 8 c d . . .
C16 C 0.6744(7) 0.26507(18) 0.07679(8) 0.0192(8) Uani 1 8 c d . . .
H16 H 0.8107 0.2500 0.0923 0.023 Uiso 1 8 c calc R . .
C17 C 0.6441(7) 0.33641(18) 0.06934(9) 0.0210(8) Uani 1 8 c d . . .
H17 H 0.7614 0.3689 0.0797 0.025 Uiso 1 8 c calc R . .
C18 C 0.4391(8) 0.36023(18) 0.04643(8) 0.0224(8) Uani 1 8 c d . . .
C19 C 0.2656(7) 0.31024(18) 0.03176(8) 0.0196(8) Uani 1 8 c d . . .
H19 H 0.1268 0.3252 0.0167 0.024 Uiso 1 8 c calc R . .
C20 C 0.2946(7) 0.23927(18) 0.03907(8) 0.0197(8) Uani 1 8 c d . . .
H20 H 0.1752 0.2068 0.0292 0.024 Uiso 1 8 c calc R . .
C21 C 0.4130(9) 0.43765(19) 0.03741(10) 0.0367(10) Uani 1 8 c d . . .
H21A H 0.3640 0.4430 0.0119 0.055 Uiso 1 8 c calc R . .
H21B H 0.5797 0.4609 0.0418 0.055 Uiso 1 8 c calc R . .
H21C H 0.2785 0.4584 0.0528 0.055 Uiso 1 8 c calc R . .

loop_
_atom_site_aniso_label
_atom_site_aniso_U_11
_atom_site_aniso_U_22
_atom_site_aniso_U_33
_atom_site_aniso_U_23
_atom_site_aniso_U_13
_atom_site_aniso_U_12
S1 0.0146(4) 0.0217(5) 0.0149(4) 0.0006(4) 0.0001(4) 0.0008(4)
O1 0.0148(13) 0.0294(15) 0.0201(12) 0.0024(11) 0.0005(10) 0.0046(11)
O2 0.0220(13) 0.0261(14) 0.0172(12) -0.0033(10) -0.0012(11) 0.0005(11)
N1 0.0152(17) 0.0203(16) 0.0185(14) 0.0019(12) 0.0021(12) -0.0066(12)
N2 0.0173(15) 0.0208(16) 0.0125(13) -0.0017(12) -0.0022(12) 0.0007(13)
C1 0.025(2) 0.023(2) 0.0147(17) 0.0001(15) -0.0006(15) -0.0021(16)
C2 0.019(2) 0.0199(19) 0.0218(17) -0.0002(15) 0.0068(16) 0.0003(16)
C3 0.0113(18) 0.024(2) 0.0194(17) 0.0051(15) 0.0001(15) 0.0034(16)
C4 0.0133(17) 0.0224(18) 0.0158(15) 0.0037(15) 0.0010(15) -0.0029(16)
C5 0.0162(18) 0.0146(18) 0.0152(16) 0.0011(14) 0.0032(15) 0.0013(15)
C6 0.0135(17) 0.0206(18) 0.0169(16) 0.0039(16) 0.0025(14) -0.0040(15)
C7 0.0156(17) 0.0255(19) 0.0133(15) 0.0030(14) -0.0034(15) -0.0009(16)
C8 0.0130(19) 0.0182(17) 0.0164(16) 0.0037(14) -0.0010(14) -0.0006(14)
C9 0.0135(18) 0.0216(19) 0.0149(16) 0.0033(14) 0.0025(14) -0.0044(15)
C10 0.021(2) 0.022(2) 0.0186(17) 0.0002(15) 0.0004(15) -0.0024(16)
C11 0.019(2) 0.026(2) 0.0283(19) 0.0056(16) -0.0077(17) -0.0004(16)
C12 0.0157(18) 0.0169(19) 0.0325(19) 0.0019(15) 0.0049(17) 0.0005(16)
C13 0.025(2) 0.0213(19) 0.0210(17) -0.0015(16) 0.0017(15) 0.0002(16)
C14 0.0160(19) 0.0236(19) 0.0181(17) 0.0026(15) -0.0029(15) -0.0010(16)
C15 0.013(2) 0.0215(19) 0.0117(16) 0.0019(13) 0.0012(13) -0.0017(14)
C16 0.0140(18) 0.026(2) 0.0172(17) 0.0036(15) -0.0003(15) 0.0018(16)
C17 0.0202(19) 0.023(2) 0.0201(18) -0.0044(16) 0.0022(17) -0.0023(15)
C18 0.030(2) 0.021(2) 0.0159(17) 0.0012(14) 0.0094(17) 0.0031(17)
C19 0.019(2) 0.024(2) 0.0157(17) 0.0007(16) -0.0002(15) 0.0037(16)
C20 0.0159(19) 0.028(2) 0.0152(16) 0.0006(16) 0.0005(15) -0.0034(16)
C21 0.051(3) 0.028(2) 0.031(2) 0.0076(18) -0.002(2) 0.005(2)

loop_
_atom_type_symbol
_atom_type_description
_atom_type_scat_dispersion_real
_atom_type_scat_dispersion_imag
_atom_type_scat_source
C C 0.0033 0.0016 'International Tables Vol C Tables 4.2.6.8 and 6.1.1.4'
H H 0.0000 0.0000 'International Tables Vol C Tables 4.2.6.8 and 6.1.1.4'
N N 0.0061 0.0033 'International Tables Vol C Tables 4.2.6.8 and 6.1.1.4'
O O 0.0106 0.0060 'International Tables Vol C Tables 4.2.6.8 and 6.1.1.4'
S S 0.1246 0.1234 'International Tables Vol C Tables 4.2.6.8 and 6.1.1.4'

loop_
_geom_angle_atom_site_label_1
_geom_angle_atom_site_label_2
_geom_angle_atom_site_label_3
_geom_angle
_geom_angle_site_symmetry_1
_geom_angle_site_symmetry_3
_geom_angle_publ_flag
O2 S1 O1 120.16(14) . . ?
O2 S1 N1 106.78(14) . . ?
O1 S1 N1 106.26(13) . . ?
O2 S1 C15 108.16(14) . . ?
O1 S1 C15 107.36(15) . . ?
N1 S1 C15 107.53(14) . . ?
C4 N1 S1 118.7(2) . . ?
C4 N1 H1B 120.6 . . ?
S1 N1 H1B 120.6 . . ?
C5 N2 C8 110.1(3) . . ?
C5 N2 H2 124.9 . . ?
C8 N2 H2 124.9 . . ?
C2 C1 C6 119.6(3) . . ?
C2 C1 H1 120.2 . . ?
C6 C1 H1 120.2 . . ?
C1 C2 C3 120.6(3) . . ?
C1 C2 H2A 119.7 . . ?
C3 C2 H2A 119.7 . . ?
C4 C3 C2 121.0(3) . . ?
C4 C3 H3 119.5 . . ?
C2 C3 H3 119.5 . . ?
C3 C4 C5 118.3(3) . . ?
C3 C4 N1 122.0(3) . . ?
C5 C4 N1 119.7(3) . . ?
N2 C5 C4 130.5(3) . . ?
N2 C5 C6 107.4(3) . . ?
C4 C5 C6 122.1(3) . . ?
C1 C6 C5 118.4(3) . . ?
C1 C6 C7 135.1(3) . . ?
C5 C6 C7 106.5(3) . . ?
C8 C7 C6 108.3(3) . . ?
C8 C7 H7 125.8 . . ?
C6 C7 H7 125.8 . . ?
C7 C8 N2 107.6(3) . . ?
C7 C8 C9 131.5(3) . . ?
N2 C8 C9 120.8(3) . . ?
C14 C9 C10 117.6(3) . . ?
C14 C9 C8 121.4(3) . . ?
C10 C9 C8 121.0(3) . . ?
C11 C10 C9 120.8(3) . . ?
C11 C10 H10 119.6 . . ?
C9 C10 H10 119.6 . . ?
C12 C11 C10 120.6(3) . . ?
C12 C11 H11 119.7 . . ?
C10 C11 H11 119.7 . . ?
C13 C12 C11 118.9(3) . . ?
C13 C12 H12 120.5 . . ?
C11 C12 H12 120.5 . . ?
C14 C13 C12 120.6(3) . . ?
C14 C13 H13 119.7 . . ?
C12 C13 H13 119.7 . . ?
C13 C14 C9 121.4(3) . . ?
C13 C14 H14 119.3 . . ?
C9 C14 H14 119.3 . . ?
C16 C15 C20 119.2(3) . . ?
C16 C15 S1 121.0(2) . . ?
C20 C15 S1 119.8(2) . . ?
C17 C16 C15 120.4(3) . . ?
C17 C16 H16 119.8 . . ?
C15 C16 H16 119.8 . . ?
C16 C17 C18 120.7(3) . . ?
C16 C17 H17 119.6 . . ?
C18 C17 H17 119.6 . . ?
C19 C18 C17 118.1(3) . . ?
C19 C18 C21 121.5(3) . . ?
C17 C18 C21 120.4(3) . . ?
C20 C19 C18 121.5(3) . . ?
C20 C19 H19 119.3 . . ?
C18 C19 H19 119.3 . . ?
C19 C20 C15 120.0(3) . . ?
C19 C20 H20 120.0 . . ?
C15 C20 H20 120.0 . . ?
C18 C21 H21A 109.5 . . ?
C18 C21 H21B 109.5 . . ?
H21A C21 H21B 109.5 . . ?
C18 C21 H21C 109.5 . . ?
H21A C21 H21C 109.5 . . ?
H21B C21 H21C 109.5 . . ?

loop_
_geom_bond_atom_site_label_1
_geom_bond_atom_site_label_2
_geom_bond_distance
_geom_bond_site_symmetry_2
_geom_bond_publ_flag
S1 O2 1.425(2) . ?
S1 O1 1.443(2) . ?
S1 N1 1.639(3) . ?
S1 C15 1.756(3) . ?
N1 C4 1.441(4) . ?
N1 H1B 0.8600 . ?
N2 C5 1.365(4) . ?
N2 C8 1.391(4) . ?
N2 H2 0.8600 . ?
C1 C2 1.382(4) . ?
C1 C6 1.399(4) . ?
C1 H1 0.9300 . ?
C2 C3 1.413(4) . ?
C2 H2A 0.9300 . ?
C3 C4 1.370(4) . ?
C3 H3 0.9300 . ?
C4 C5 1.390(4) . ?
C5 C6 1.417(4) . ?
C6 C7 1.424(4) . ?
C7 C8 1.373(4) . ?
C7 H7 0.9300 . ?
C8 C9 1.463(4) . ?
C9 C14 1.396(4) . ?
C9 C10 1.397(4) . ?
C10 C11 1.389(4) . ?
C10 H10 0.9300 . ?
C11 C12 1.388(4) . ?
C11 H11 0.9300 . ?
C12 C13 1.382(4) . ?
C12 H12 0.9300 . ?
C13 C14 1.381(4) . ?
C13 H13 0.9300 . ?
C14 H14 0.9300 . ?
C15 C16 1.385(4) . ?
C15 C20 1.395(4) . ?
C16 C17 1.383(4) . ?
C16 H16 0.9300 . ?
C17 C18 1.397(5) . ?
C17 H17 0.9300 . ?
C18 C19 1.391(5) . ?
C18 C21 1.505(5) . ?
C19 C20 1.375(4) . ?
C19 H19 0.9300 . ?
C20 H20 0.9300 . ?
C21 H21A 0.9600 . ?
C21 H21B 0.9600 . ?
C21 H21C 0.9600 . ?

loop_
_cod_related_entry_id
_cod_related_entry_database
_cod_related_entry_code
1 ChemSpider 30653876
